data_7700275
loop_
_publ_author_name
'Patel, Ealin N.'
'Arthur, Robert B.'
'Nicholas, Aaron D.'
'Reinheimer, Eric W.'
'Omary, Mohammad A.'
'Brichacek, Matthew'
'Patterson, Howard H.'

_publ_section_title
;
 Synthesis, structure and photophysical properties of a 2D network with
 gold dicyanide donors coordinated to aza[5]helicene viologen acceptors.
;
_journal_issue 27
_journal_name_full 'Dalton transactions (Cambridge, England : 2003)'
_journal_page_first 10288
_journal_page_last 10297
_journal_paper_doi 10.1039/c9dt01823a
_journal_volume 48
_journal_year 2019
_chemical_formula_moiety 'C22 H18 N2, 2(C2 Au N2)'
_chemical_formula_sum 'C26 H18 Au2 N6'
_chemical_formula_weight 808.41
_space_group_crystal_system monoclinic
_space_group_IT_number 15
_space_group_name_Hall '-C 2yc'
_space_group_name_H-M_alt 'C 1 2/c 1'
_symmetry_Int_Tables_number 15
_symmetry_space_group_name_Hall '-C 2yc'
_symmetry_space_group_name_H-M 'C 1 2/c 1'
_audit_creation_date 2017-05-24
_audit_creation_method
;
Olex2 1.2-ac3
(compiled 2017.03.02 svn.r3394 for Rigaku Oxford Diffraction, GUI svn.r5318)
;
_audit_update_record
;
2017-06-25 deposited with the CCDC.    2019-06-10 downloaded from the CCDC.
;
_cell_angle_alpha 90
_cell_angle_beta 91.977(3)
_cell_angle_gamma 90
_cell_formula_units_Z 8
_cell_length_a 13.7875(4)
_cell_length_b 12.4750(3)
_cell_length_c 28.7102(8)
_cell_measurement_reflns_used 9761
_cell_measurement_temperature 100.00(10)
_cell_measurement_theta_max 30.9740
_cell_measurement_theta_min 3.5430
_cell_volume 4935.2(2)
_computing_cell_refinement 'CrysAlisPro 1.171.39.27b (Rigaku OD, 2015)'
_computing_data_collection 'CrysAlisPro 1.171.39.27b (Rigaku OD, 2015)'
_computing_data_reduction 'CrysAlisPro 1.171.39.27b (Rigaku OD, 2015)'
_computing_molecular_graphics 'Olex2 (Dolomanov et al., 2009)'
_computing_publication_material 'Olex2 (Dolomanov et al., 2009)'
_computing_structure_refinement 'olex2.refine (Bourhis et al., 2015)'
_computing_structure_solution 'ShelXT (Sheldrick, 2015)'
_diffrn_ambient_environment N~2~
_diffrn_ambient_temperature 100.00(10)
_diffrn_detector 'HyPix-6000HE HPC detector'
_diffrn_detector_type HyPix
_diffrn_measured_fraction_theta_full 0.9950
_diffrn_measured_fraction_theta_max 0.9950
_diffrn_measurement_details
;
List of Runs (angles in degrees, time in seconds):

  # Type    Start    End  Width  t~exp~   \w     \q     \k     \f   Frames
#--------------------------------------------------------------------------
  1  \w    -68.00  17.00   0.50  103.00    --   -6.12 -77.00 120.00  170
  2  \w    -26.00  19.00   0.50  103.00    --   -6.12 -99.00   0.00   90
  3  \w    -65.00  13.00   0.50  103.00    --    5.03 -19.00-150.00  156
  4  \w    -25.00   0.00   0.50  103.00    --   -6.12 -99.00-180.00   50
;
_diffrn_measurement_device 'four-circle diffractometer'
_diffrn_measurement_device_type 'XtaLAB Synergy, Dualflex, HyPix'
_diffrn_measurement_method '\w scans'
_diffrn_orient_matrix_type 'CrysAlisPro convention (1999,Acta A55,543-557)'
_diffrn_orient_matrix_UB_11 -0.0086297000
_diffrn_orient_matrix_UB_12 -0.0123842000
_diffrn_orient_matrix_UB_13 -0.0238980000
_diffrn_orient_matrix_UB_21 0.0455026000
_diffrn_orient_matrix_UB_22 0.0227132000
_diffrn_orient_matrix_UB_23 -0.0052793000
_diffrn_orient_matrix_UB_31 0.0224854000
_diffrn_orient_matrix_UB_32 -0.0506027000
_diffrn_orient_matrix_UB_33 0.0035040000
_diffrn_radiation_monochromator mirror
_diffrn_radiation_probe x-ray
_diffrn_radiation_type 'Mo K\a'
_diffrn_radiation_wavelength 0.71073
_diffrn_reflns_av_R_equivalents 0.0244
_diffrn_reflns_av_unetI/netI 0.0200
_diffrn_reflns_limit_h_max 16
_diffrn_reflns_limit_h_min -16
_diffrn_reflns_limit_k_max 14
_diffrn_reflns_limit_k_min 0
_diffrn_reflns_limit_l_max 34
_diffrn_reflns_limit_l_min 0
_diffrn_reflns_number 4339
_diffrn_reflns_theta_full 26.0000
_diffrn_reflns_theta_max 25.03
_diffrn_reflns_theta_min 3.34
_diffrn_source 'micro-focus sealed X-ray tube'
_diffrn_source_type 'PhotonJet (Mo) X-ray Source'
_diffrn_standards_decay_% 0
_diffrn_standards_interval_count 0
_diffrn_standards_interval_time 0
_diffrn_standards_number 0
_exptl_absorpt_coefficient_mu 11.903
_exptl_absorpt_correction_T_max 0.507
_exptl_absorpt_correction_T_min 0.411
_exptl_absorpt_correction_type gaussian
_exptl_absorpt_process_details
;
CrysAlisPro 1.171.39.27b (Rigaku Oxford Diffraction, 2015)
Numerical absorption correction based on gaussian integration over
a multifaceted crystal model. Empirical absorption correction using 
spherical harmonics, implemented in SCALE3 ABSPACK scaling algorithm.
;
_exptl_crystal_colour yellow
_exptl_crystal_colour_primary yellow
_exptl_crystal_density_diffrn 2.1759
_exptl_crystal_description block
_exptl_crystal_F_000 2992
_exptl_crystal_size_max 0.092
_exptl_crystal_size_mid 0.063
_exptl_crystal_size_min 0.057
_refine_diff_density_max 2.9035
_refine_diff_density_min -2.7702
_refine_diff_density_rms 0.4036
_refine_ls_d_res_high 0.8401
_refine_ls_d_res_low 6.0951
_refine_ls_goodness_of_fit_ref 1.0088
_refine_ls_hydrogen_treatment constr
_refine_ls_matrix_type full
_refine_ls_number_constraints 38
_refine_ls_number_parameters 273
_refine_ls_number_reflns 4338
_refine_ls_number_restraints 12
_refine_ls_restrained_S_all 1.0073
_refine_ls_R_factor_all 0.0620
_refine_ls_R_factor_gt 0.0593
_refine_ls_shift/su_max 0.0000
_refine_ls_shift/su_mean 0.0000
_refine_ls_structure_factor_coef Fsqd
_refine_ls_weighting_details 'w=1/[\s^2^(Fo^2^)+(0.0000P)^2^+841.4532P] where P=(Fo^2^+2Fc^2^)/3'
_refine_ls_weighting_scheme calc
_refine_ls_wR_factor_gt 0.1471
_refine_ls_wR_factor_ref 0.1481
_reflns_Friedel_coverage 0.0
_reflns_limit_h_max 16
_reflns_limit_h_min -16
_reflns_limit_k_max 14
_reflns_limit_k_min 0
_reflns_limit_l_max 34
_reflns_limit_l_min 0
_reflns_number_gt 4082
_reflns_number_total 4338
_reflns_threshold_expression I>=2u(I)
_cod_data_source_file c9dt01823a2.cif
_cod_data_source_block maine_1_20170512
_cod_depositor_comments 'Adding full bibliography for 7700275.cif.'
_cod_database_code 7700275
_shelxl_version_number 2013-3
_chemical_oxdiff_formula 'Au C H N'
_diffrn_oxdiff_ac3_digest_frames
;
016ea2cee65c6d3e9da7d8f9565c74bd250046651a3
;
_reflns_odcompleteness_completeness 99.51
_reflns_odcompleteness_iscentric 1
_reflns_odcompleteness_theta 26.32
_olex2_refinement_description
;
1. Fixed Uiso
 At 1.2 times of:
  All C(H) groups
 At 1.5 times of:
  All C(H,H,H) groups
2. Uiso/Uaniso restraints and constraints
C9 \\sim C8: within 2A with sigma of 0.001 and sigma for terminal atoms of 0.002
N1 \\sim C1: within 2A with sigma of 0.001 and sigma for terminal atoms of 0.002
Uanis(C13) = Uanis(C11)
Uanis(C25) = Uanis(C26)
Uanis(C19) = Uanis(C10)
Uanis(C21) = Uanis(C7)
Uanis(C11) = Uanis(C2)
Uanis(C2) = Uanis(C1)
3. Rigid body (RIGU) restrains
 C9, N5, C5, C26, C6, H5a, H5b, H5c, C21, C25, C7, H6, C20, C22, C24, H25, C8,
 C19, C23, H22, H24, H8, C18, C10, H23, H9, C17, C13, C11, H17, C16, N6, C14,
 H11, C15, H16, C12, H14, H15, H12a, H12b, H12c, N5, C5, N5, C26, N5, C6, C5,
 H5a, C5, H5b, C5, H5c, C26, C21, C25, C26, C6, C7, C6, H6, C21, C20, C22, C21,
 C25, C24, C25, H25, C20, C7, C8, C7, C19, C20, C22, C23, C22, H22, C24, C23,
 C24, H24, C8, C9, C8, H8, C19, C18, C10, C19, C23, H23, C9, H9, C10, C9, C17,
 C18, C13, C18, C10, C11, C17, H17, C16, C17, N6, C13, C14, C13, N6, C11,
 C11, H11, C16, C15, C16, H16, N6, C12, C14, C15, C14, H14, C15, H15, C12,
 H12a, C12, H12b, C12, H12c
 with sigma for 1-2 distances of 0.001 and sigma for 1-3 distances of 0.001
 Au1, C1, C2, N1, N2, Au1, C1, Au1, C2, N1, C1, N2, C2
 with sigma for 1-2 distances of 0.001 and sigma for 1-3 distances of 0.001
4.a Aromatic/amide H refined with riding coordinates:
 C23(H23), C9(H9), C11(H11), C22(H22), C17(H17), C6(H6), C8(H8), C15(H15),
 C16(H16), C24(H24), C14(H14), C25(H25)
4.b Idealised Me refined as rotating group:
 C12(H12a,H12b,H12c), C5(H5a,H5b,H5c)
;
_olex2_submission_special_instructions 'No special instructions were received'
_oxdiff_exptl_absorpt_empirical_details
;
Empirical correction (ABSPACK) includes:
- Absorption correction using spherical harmonics
- Frame scaling
;
_oxdiff_exptl_absorpt_empirical_full_max 1.419
_oxdiff_exptl_absorpt_empirical_full_min 0.797

loop_
_space_group_symop_id
_space_group_symop_operation_xyz
1 x,y,z
2 -x,y,-z+1/2
3 -x,-y,-z
4 x,-y,z-1/2
5 x+1/2,y+1/2,z
6 -x+1/2,y+1/2,-z+1/2
7 -x+1/2,-y+1/2,-z
8 x+1/2,-y+1/2,z-1/2

loop_
_atom_site_label
_atom_site_type_symbol
_atom_site_fract_x
_atom_site_fract_y
_atom_site_fract_z
_atom_site_U_iso_or_equiv
_atom_site_adp_type
_atom_site_occupancy
_atom_site_refinement_flags_posn
_atom_site_refinement_flags_adp
Au1 Au 0.49564(4) 0.92003(5) 0.45399(2) 0.02559(18) Uani 1.000000 . U
Au2 Au 0.68474(6) 0.45134(6) 0.34595(3) 0.0436(2) Uani 1.000000 . .
C1 C 0.6414(11) 0.9208(11) 0.4537(5) 0.0212(13) Uani 1.000000 . U
C2 C 0.3503(12) 0.9107(11) 0.4525(5) 0.0212(13) Uani 1.000000 . U
N5 N 0.7525(10) 0.6886(10) 0.4068(5) 0.031(3) Uani 1.000000 . U
N2 N 0.2718(11) 0.8989(11) 0.4509(4) 0.033(3) Uani 1.000000 . U
C7 C 0.6017(11) 0.6550(11) 0.4429(5) 0.022(2) Uani 1.000000 . U
N1 N 0.7233(9) 0.9177(9) 0.4523(4) 0.0227(15) Uani 1.000000 . U
C23 C 0.6109(13) 0.8689(12) 0.3033(6) 0.030(4) Uani 1.000000 . U
H23 H 0.5798(13) 0.9151(12) 0.2822(6) 0.036(4) Uiso 1.000000 R U
N6 N 0.2435(10) 0.6597(10) 0.4070(5) 0.030(3) Uani 1.000000 . U
C18 C 0.3837(12) 0.6584(12) 0.3575(6) 0.029(3) Uani 1.000000 . U
C20 C 0.5492(11) 0.6846(12) 0.4007(5) 0.025(3) Uani 1.000000 . U
C9 C 0.4569(13) 0.6295(12) 0.4842(6) 0.033(3) Uani 1.000000 . U
H9 H 0.4247(13) 0.6222(12) 0.5120(6) 0.040(3) Uiso 1.000000 R U
C21 C 0.6037(11) 0.7416(11) 0.3654(5) 0.022(2) Uani 1.000000 . U
N3 N 0.8858(16) 0.5027(17) 0.3052(6) 0.065(5) Uani 1.000000 . .
C11 C 0.3019(11) 0.6459(11) 0.4434(5) 0.0212(13) Uani 1.000000 . U
H11 H 0.2749(11) 0.6357(11) 0.4724(5) 0.0254(16) Uiso 1.000000 R U
C12 C 0.1377(12) 0.6676(15) 0.4114(7) 0.041(4) Uani 1.000000 . U
H12a H 0.1210(15) 0.649(10) 0.4425(15) 0.062(7) Uiso 1.000000 GR U
H12b H 0.1171(18) 0.740(3) 0.405(5) 0.062(7) Uiso 1.000000 GR U
H12c H 0.1060(13) 0.620(8) 0.390(3) 0.062(7) Uiso 1.000000 GR U
C5 C 0.8586(12) 0.6851(14) 0.4101(6) 0.037(4) Uani 1.000000 . U
H5a H 0.8827(13) 0.650(9) 0.383(2) 0.055(6) Uiso 1.000000 GR U
H5b H 0.8837(12) 0.7568(14) 0.412(4) 0.055(6) Uiso 1.000000 GR U
H5c H 0.8790(12) 0.646(9) 0.438(2) 0.055(6) Uiso 1.000000 GR U
C22 C 0.5591(12) 0.8134(13) 0.3330(6) 0.031(4) Uani 1.000000 . U
H22 H 0.4921(12) 0.8217(13) 0.3325(6) 0.037(4) Uiso 1.000000 R U
C17 C 0.4183(12) 0.6379(13) 0.3133(6) 0.031(4) Uani 1.000000 . U
H17 H 0.4847(12) 0.6299(13) 0.3100(6) 0.038(4) Uiso 1.000000 R U
C26 C 0.7076(11) 0.7418(12) 0.3688(6) 0.027(2) Uani 1.000000 . U
C6 C 0.7055(14) 0.6536(12) 0.4416(5) 0.033(4) Uani 1.000000 . U
H6 H 0.7405(14) 0.6262(12) 0.4671(5) 0.040(5) Uiso 1.000000 R U
C19 C 0.4461(12) 0.6652(12) 0.3993(6) 0.029(2) Uani 1.000000 . U
C3 C 0.8115(17) 0.4788(17) 0.3209(7) 0.049(5) Uani 1.000000 . .
C8 C 0.5540(13) 0.6249(12) 0.4836(6) 0.033(3) Uani 1.000000 . U
H8 H 0.5896(13) 0.6021(12) 0.5099(6) 0.040(3) Uiso 1.000000 R U
C15 C 0.2577(13) 0.6425(14) 0.2795(6) 0.036(4) Uani 1.000000 . U
H15 H 0.2159(13) 0.6424(14) 0.2534(6) 0.043(5) Uiso 1.000000 R U
C13 C 0.2823(11) 0.6599(11) 0.3624(5) 0.0212(13) Uani 1.000000 . U
C16 C 0.3564(12) 0.6288(13) 0.2738(6) 0.034(4) Uani 1.000000 . U
H16 H 0.3807(12) 0.6140(13) 0.2447(6) 0.041(5) Uiso 1.000000 R U
C4 C 0.5576(16) 0.4245(16) 0.3741(8) 0.048(5) Uani 1.000000 . .
C24 C 0.7137(12) 0.8584(13) 0.3033(6) 0.033(4) Uani 1.000000 . U
H24 H 0.7490(12) 0.8926(13) 0.2806(6) 0.040(4) Uiso 1.000000 R U
C10 C 0.4041(12) 0.6459(12) 0.4408(6) 0.029(2) Uani 1.000000 . U
N4 N 0.4880(15) 0.4085(14) 0.3918(8) 0.065(6) Uani 1.000000 . .
C14 C 0.2207(13) 0.6559(14) 0.3220(6) 0.037(4) Uani 1.000000 . U
H14 H 0.1540(13) 0.6626(14) 0.3247(6) 0.044(5) Uiso 1.000000 R U
C25 C 0.7608(12) 0.7972(12) 0.3371(5) 0.027(2) Uani 1.000000 . U
H25 H 0.8282(12) 0.7935(12) 0.3384(5) 0.033(3) Uiso 1.000000 R U

loop_
_atom_site_aniso_label
_atom_site_aniso_U_11
_atom_site_aniso_U_22
_atom_site_aniso_U_33
_atom_site_aniso_U_12
_atom_site_aniso_U_13
_atom_site_aniso_U_23
Au1 0.0356(3) 0.0191(3) 0.0221(3) 0.0025(2) -0.0002(2) -0.0016(2)
Au2 0.0619(5) 0.0286(4) 0.0395(4) 0.0127(3) -0.0106(3) 0.0011(3)
C1 0.033(3) 0.011(3) 0.020(3) 0.005(3) 0.004(3) -0.002(2)
C2 0.033(3) 0.011(3) 0.020(3) 0.005(3) 0.004(3) -0.002(2)
N5 0.039(8) 0.014(6) 0.040(8) 0.001(6) -0.009(6) -0.001(6)
N2 0.054(9) 0.023(7) 0.022(7) 0.010(6) 0.000(6) -0.010(5)
C7 0.026(5) 0.014(5) 0.026(6) 0.006(4) -0.001(4) 0.002(4)
N1 0.034(4) 0.013(3) 0.021(3) 0.005(3) 0.004(3) -0.002(2)
C23 0.049(10) 0.014(7) 0.028(8) 0.001(7) -0.000(7) 0.002(6)
N6 0.036(8) 0.022(7) 0.034(8) 0.000(6) 0.009(6) -0.002(6)
C18 0.038(9) 0.018(7) 0.030(8) -0.007(7) 0.001(7) -0.003(6)
C20 0.034(8) 0.018(7) 0.024(8) 0.003(6) 0.002(6) -0.001(6)
C9 0.053(7) 0.018(5) 0.028(6) 0.002(5) -0.003(5) -0.003(4)
C21 0.026(5) 0.014(5) 0.026(6) 0.006(4) -0.001(4) 0.002(4)
N3 0.087(15) 0.073(13) 0.034(9) 0.028(12) -0.006(10) 0.009(9)
C11 0.033(3) 0.011(3) 0.020(3) 0.005(3) 0.004(3) -0.002(2)
C12 0.031(9) 0.033(10) 0.061(12) 0.004(8) 0.013(8) 0.006(9)
C5 0.037(9) 0.028(9) 0.044(10) 0.007(7) -0.016(8) 0.006(8)
C22 0.029(8) 0.026(8) 0.036(9) -0.008(7) -0.010(7) 0.001(7)
C17 0.034(9) 0.027(8) 0.033(9) 0.007(7) -0.004(7) -0.003(7)
C26 0.033(6) 0.015(5) 0.033(6) -0.006(4) -0.009(5) -0.003(4)
C6 0.061(11) 0.016(7) 0.022(8) 0.015(7) 0.001(8) -0.003(6)
C19 0.043(7) 0.013(5) 0.030(6) -0.002(5) 0.003(5) -0.001(4)
C3 0.059(13) 0.052(12) 0.035(10) 0.019(10) 0.006(10) -0.006(9)
C8 0.053(7) 0.018(5) 0.028(6) 0.002(5) -0.003(5) -0.003(4)
C15 0.038(9) 0.031(9) 0.038(10) -0.004(7) -0.003(8) -0.002(8)
C13 0.033(3) 0.011(3) 0.020(3) 0.005(3) 0.004(3) -0.002(2)
C16 0.038(9) 0.023(8) 0.041(10) -0.006(7) -0.004(8) 0.006(7)
C4 0.045(12) 0.032(10) 0.068(14) -0.011(9) 0.001(10) -0.005(10)
C24 0.035(9) 0.026(8) 0.039(10) -0.003(7) 0.001(7) 0.005(7)
C10 0.043(7) 0.013(5) 0.030(6) -0.002(5) 0.003(5) -0.001(4)
N4 0.065(13) 0.027(9) 0.102(16) 0.007(9) -0.028(12) 0.010(10)
C14 0.034(9) 0.040(10) 0.036(9) -0.001(8) 0.006(7) 0.010(8)
C25 0.033(6) 0.015(5) 0.033(6) -0.006(4) -0.009(5) -0.003(4)

loop_
_atom_type_symbol
_atom_type_scat_dispersion_real
_atom_type_scat_dispersion_imag
_atom_type_scat_Cromer_Mann_a1
_atom_type_scat_Cromer_Mann_a2
_atom_type_scat_Cromer_Mann_a3
_atom_type_scat_Cromer_Mann_a4
_atom_type_scat_Cromer_Mann_b1
_atom_type_scat_Cromer_Mann_b2
_atom_type_scat_Cromer_Mann_b3
_atom_type_scat_Cromer_Mann_b4
_atom_type_scat_Cromer_Mann_c
_atom_type_scat_source
_atom_type_scat_dispersion_source
H 0.00000 0.00000 0.49300 0.32291 0.14019 0.04081 10.51090 26.12570 3.14236 57.79970 0.0030380000826 'International Tables Volume C Table 6.1.1.4 (pp. 500-502)' 'Henke, Gullikson and Davis, At. Data and Nucl. Data Tables, 1993, 54, 2'
C 0.00347 0.00161 2.31000 1.02000 1.58860 0.86500 20.84390 10.20750 0.56870 51.65120 0.215599998832 'International Tables Volume C Table 6.1.1.4 (pp. 500-502)' 'Henke, Gullikson and Davis, At. Data and Nucl. Data Tables, 1993, 54, 2'
Au -1.84508 8.87037 16.88190 18.59130 25.55820 5.86000 0.46110 8.62160 1.48260 36.39560 12.0657997131 'International Tables Volume C Table 6.1.1.4 (pp. 500-502)' 'Henke, Gullikson and Davis, At. Data and Nucl. Data Tables, 1993, 54, 2'
N 0.00653 0.00323 12.21260 3.13220 2.01250 1.16630 0.00570 9.89330 28.99750 0.58260 -11.5290002823 'International Tables Volume C Table 6.1.1.4 (pp. 500-502)' 'Henke, Gullikson and Davis, At. Data and Nucl. Data Tables, 1993, 54, 2'

loop_
_exptl_crystal_face_index_h
_exptl_crystal_face_index_k
_exptl_crystal_face_index_l
_exptl_crystal_face_perp_dist
10 -1 -36 0.0456
5 15 17 0.0222
-9 2 36 0.0114
1 -17 -12 0.0306
19 3 -10 0.0443
-3 17 13 0.0300
-18 -5 8 0.0312
9 -15 9 0.0316
17 6 13 0.0363
-6 16 -7 0.0336
-17 -4 -14 0.0338
-1 -10 33 0.0212
2 12 -29 0.0369
-7 -7 -34 0.0217

loop_
_geom_angle_atom_site_label_1
_geom_angle_atom_site_label_2
_geom_angle_atom_site_label_3
_geom_angle
C2 Au1 C1 176.6(5)
C4 Au2 C3 177.7(9)
N1 C1 Au1 177.2(12)
N2 C2 Au1 175.4(13)
C26 N5 C5 118.6(14)
C6 N5 C5 117.9(14)
C6 N5 C26 123.0(15)
C6 C7 C20 117.1(14)
C8 C7 C20 122.0(14)
C8 C7 C6 120.8(14)
C22 C23 H23 119.7(10)
C24 C23 H23 119.7(9)
C24 C23 C22 120.6(15)
C12 N6 C11 121.6(14)
C13 N6 C11 119.1(13)
C13 N6 C12 119.2(14)
C19 C18 C17 123.3(15)
C13 C18 C17 117.8(14)
C13 C18 C19 118.4(14)
C21 C20 C7 116.8(14)
C19 C20 C7 116.6(14)
C19 C20 C21 126.2(14)
C8 C9 H9 120.9(10)
C10 C9 H9 120.9(10)
C10 C9 C8 118.2(16)
C22 C21 C20 122.6(14)
C26 C21 C20 119.3(13)
C26 C21 C22 117.0(14)
H11 C11 N6 118.5(9)
C10 C11 N6 122.9(14)
C10 C11 H11 118.5(9)
H12a C12 N6 109.5
H12b C12 N6 109.5
H12b C12 H12a 109.5
H12c C12 N6 109.5
H12c C12 H12a 109.5
H12c C12 H12b 109.5
H5a C5 N5 109.5
H5b C5 N5 109.5
H5b C5 H5a 109.5
H5c C5 N5 109.5
H5c C5 H5a 109.5
H5c C5 H5b 109.5
C21 C22 C23 121.4(15)
H22 C22 C23 119.3(10)
H22 C22 C21 119.3(9)
H17 C17 C18 118.9(10)
C16 C17 C18 122.2(16)
C16 C17 H17 118.9(10)
C21 C26 N5 117.7(14)
C25 C26 N5 121.4(14)
C25 C26 C21 120.8(14)
C7 C6 N5 123.1(15)
H6 C6 N5 118.4(10)
H6 C6 C7 118.4(9)
C20 C19 C18 126.0(14)
C10 C19 C18 116.9(15)
C10 C19 C20 117.0(15)
N3 C3 Au2 175.3(19)
C9 C8 C7 119.5(16)
H8 C8 C7 120.2(9)
H8 C8 C9 120.2(10)
C16 C15 H15 119.2(11)
C14 C15 H15 119.2(11)
C14 C15 C16 121.7(17)
C18 C13 N6 120.2(14)
C14 C13 N6 120.8(14)
C14 C13 C18 119.0(14)
C15 C16 C17 117.9(17)
H16 C16 C17 121.1(10)
H16 C16 C15 121.1(11)
N4 C4 Au2 177(2)
H24 C24 C23 120.1(9)
C25 C24 C23 119.8(15)
C25 C24 H24 120.1(10)
C11 C10 C9 115.5(15)
C19 C10 C9 124.4(16)
C19 C10 C11 120.1(15)
C13 C14 C15 120.8(16)
H14 C14 C15 119.6(11)
H14 C14 C13 119.6(9)
C24 C25 C26 119.6(15)
H25 C25 C26 120.2(9)
H25 C25 C24 120.2(10)

loop_
_geom_bond_atom_site_label_1
_geom_bond_atom_site_label_2
_geom_bond_distance
Au1 C1 2.011(15)
Au1 C2 2.007(16)
Au2 C3 1.94(2)
Au2 C4 1.98(2)
C1 N1 1.132(19)
C2 N2 1.09(2)
N5 C5 1.46(2)
N5 C26 1.40(2)
N5 C6 1.29(2)
C7 C20 1.44(2)
C7 C6 1.43(2)
C7 C8 1.41(2)
C23 H23 0.9300
C23 C22 1.33(2)
C23 C24 1.42(2)
N6 C11 1.31(2)
N6 C12 1.47(2)
N6 C13 1.403(19)
C18 C17 1.39(2)
C18 C19 1.46(2)
C18 C13 1.41(2)
C20 C21 1.47(2)
C20 C19 1.44(2)
C9 H9 0.9300
C9 C8 1.34(2)
C9 C10 1.44(2)
C21 C22 1.42(2)
C21 C26 1.43(2)
N3 C3 1.17(3)
C11 H11 0.9300
C11 C10 1.41(2)
C12 H12a 0.9600
C12 H12b 0.9600
C12 H12c 0.9600
C5 H5a 0.9600
C5 H5b 0.9600
C5 H5c 0.9600
C22 H22 0.9300
C17 H17 0.9300
C17 C16 1.40(2)
C26 C25 1.38(2)
C6 H6 0.9300
C19 C10 1.36(2)
C8 H8 0.9300
C15 H15 0.9300
C15 C16 1.39(2)
C15 C14 1.35(2)
C13 C14 1.42(2)
C16 H16 0.9300
C4 N4 1.12(3)
C24 H24 0.9300
C24 C25 1.38(2)
C14 H14 0.9300
C25 H25 0.9300

loop_
_exptl_oxdiff_crystal_face_indexfrac_h
_exptl_oxdiff_crystal_face_indexfrac_k
_exptl_oxdiff_crystal_face_indexfrac_l
_exptl_oxdiff_crystal_face_x
_exptl_oxdiff_crystal_face_y
_exptl_oxdiff_crystal_face_z
9.8262 -0.8884 -35.5410 -0.7593 -0.6488 -0.0506
4.5299 15.2921 17.2937 0.2663 0.2273 -0.9367
-9.4901 1.5438 35.7962 0.7603 0.6496 0.0090
1.3022 -16.8080 -11.6955 -0.0658 -0.4996 0.8637
18.7760 2.6967 -9.7411 -0.1111 -0.8456 -0.5222
-2.9203 16.5434 12.5141 0.0753 0.5717 -0.8170
-18.4556 -4.6059 8.3071 0.1025 0.7804 0.6168
8.8350 -15.0532 9.3599 0.4793 -0.6972 0.5331
16.7525 6.2761 13.3488 0.3818 -0.5551 -0.7390
-6.0275 16.3965 -7.1597 -0.4197 0.6106 -0.6716
-17.4793 -3.6418 -14.2952 -0.4424 0.6432 0.6249
-1.0533 -10.4376 32.5920 0.8982 -0.0235 0.4390
2.2562 12.0473 -29.2997 -0.8289 0.0217 -0.5590
-7.4637 -6.6588 -33.5124 -0.7834 0.0202 0.6211

loop_
_restr_u_similar_atom_site_label_1
_restr_u_similar_atom_site_label_2
_restr_u_similar_weight_param
C1 N1 0.0020
C9 C8 0.0010
